data_4348613
loop_
_publ_author_name
'Ooi, Shota'
'Tanaka, Takayuki'
'Osuka, Atsuhiro'

_publ_section_title
;
 Metal Complexes of meso-meso Linked Corrole Dimers.
;
_journal_issue 17
_journal_name_full 'Inorganic chemistry'
_journal_page_first 8920
_journal_page_last 8927
_journal_paper_doi 10.1021/acs.inorgchem.6b01422
_journal_volume 55
_journal_year 2016
_chemical_formula_moiety '0.5(C72 H26 F20 Ga2 N10), 0.5(C7 H16)'
_chemical_formula_sum 'C39.5 H21 F10 Ga N5'
_chemical_formula_weight 825.33
_space_group_crystal_system tetragonal
_space_group_IT_number 80
_space_group_name_Hall 'I 4bw'
_space_group_name_H-M_alt 'I 41'
_atom_sites_solution_hydrogens geom
_audit_creation_method SHELXL-2014/7
_cell_angle_alpha 90
_cell_angle_beta 90
_cell_angle_gamma 90
_cell_formula_units_Z 8
_cell_length_a 18.057(4)
_cell_length_b 18.057(4)
_cell_length_c 22.425(6)
_cell_measurement_reflns_used 2634
_cell_measurement_temperature 93(2)
_cell_measurement_theta_max 68.2
_cell_measurement_theta_min 25.3
_cell_volume 7312(3)
_computing_structure_refinement 'SHELXL-2014/7 (Sheldrick, 2014)'
_diffrn_ambient_temperature 93(2)
_diffrn_detector_area_resol_mean 5.8140
_diffrn_measured_fraction_theta_full 0.996
_diffrn_measured_fraction_theta_max 0.996
_diffrn_measurement_device_type 'Rigaku XtaLAB P200'
_diffrn_measurement_method \w
_diffrn_radiation_type CuK\a
_diffrn_radiation_wavelength 1.54187
_diffrn_reflns_av_R_equivalents 0.0537
_diffrn_reflns_av_unetI/netI 0.0370
_diffrn_reflns_Laue_measured_fraction_full 0.996
_diffrn_reflns_Laue_measured_fraction_max 0.996
_diffrn_reflns_limit_h_max 21
_diffrn_reflns_limit_h_min -21
_diffrn_reflns_limit_k_max 18
_diffrn_reflns_limit_k_min -21
_diffrn_reflns_limit_l_max 26
_diffrn_reflns_limit_l_min -26
_diffrn_reflns_number 46197
_diffrn_reflns_point_group_measured_fraction_full 0.995
_diffrn_reflns_point_group_measured_fraction_max 0.995
_diffrn_reflns_theta_full 65.996
_diffrn_reflns_theta_max 65.996
_diffrn_reflns_theta_min 7.621
_exptl_absorpt_coefficient_mu 1.816
_exptl_absorpt_correction_T_max 0.964
_exptl_absorpt_correction_T_min 0.937
_exptl_absorpt_correction_type multi-scan
_exptl_absorpt_process_details 'REQAB (Rigaku, 1998)'
_exptl_crystal_colour green
_exptl_crystal_density_diffrn 1.499
_exptl_crystal_description prism
_exptl_crystal_F_000 3312
_exptl_crystal_size_max 0.040
_exptl_crystal_size_mid 0.030
_exptl_crystal_size_min 0.020
_refine_diff_density_max 0.698
_refine_diff_density_min -0.281
_refine_diff_density_rms 0.080
_refine_ls_abs_structure_details
;
 Flack x determined using 2154 quotients [(I+)-(I-)]/[(I+)+(I-)]
 (Parsons, Flack and Wagner, Acta Cryst. B69 (2013) 249-259).
;
_refine_ls_abs_structure_Flack 0.017(9)
_refine_ls_extinction_method none
_refine_ls_goodness_of_fit_ref 1.025
_refine_ls_hydrogen_treatment constr
_refine_ls_matrix_type full
_refine_ls_number_parameters 532
_refine_ls_number_reflns 6350
_refine_ls_number_restraints 95
_refine_ls_restrained_S_all 1.044
_refine_ls_R_factor_all 0.0619
_refine_ls_R_factor_gt 0.0480
_refine_ls_shift/su_max 0.002
_refine_ls_shift/su_mean 0.000
_refine_ls_structure_factor_coef Fsqd
_refine_ls_weighting_details 'w=1/[\s^2^(Fo^2^)+(0.0900P)^2^] where P=(Fo^2^+2Fc^2^)/3'
_refine_ls_weighting_scheme calc
_refine_ls_wR_factor_gt 0.1212
_refine_ls_wR_factor_ref 0.1289
_reflns_Friedel_coverage 0.944
_reflns_Friedel_fraction_full 0.995
_reflns_Friedel_fraction_max 0.995
_reflns_number_gt 5154
_reflns_number_total 6350
_reflns_threshold_expression 'I > 2\s(I)'
_cod_data_source_file revised-10Ga.cif
_cod_data_source_block 150515t2
_cod_original_cell_volume 7312(4)
_cod_original_formula_sum 'C39.50 H21 F10 Ga N5'
_cod_database_code 4348613
_shelx_shelxl_version_number 2014/7
_shelx_space_group_comment
;
The symmetry employed for this shelxl refinement is uniquely defined
by the following loop, which should always be used as a source of
symmetry information in preference to the above space-group names.
They are only intended as comments.
;
_shelx_estimated_absorpt_t_min 0.931
_shelx_estimated_absorpt_t_max 0.965

loop_
_space_group_symop_operation_xyz
'x, y, z'
'-x, -y, z'
'-y, x+1/2, z+1/4'
'y, -x+1/2, z+1/4'
'x+1/2, y+1/2, z+1/2'
'-x+1/2, -y+1/2, z+1/2'
'-y+1/2, x+1, z+3/4'
'y+1/2, -x+1, z+3/4'

loop_
_atom_site_label
_atom_site_type_symbol
_atom_site_fract_x
_atom_site_fract_y
_atom_site_fract_z
_atom_site_U_iso_or_equiv
_atom_site_adp_type
_atom_site_occupancy
_atom_site_site_symmetry_order
_atom_site_calc_flag
_atom_site_refinement_flags_posn
_atom_site_refinement_flags_adp
_atom_site_refinement_flags_occupancy
_atom_site_disorder_assembly
_atom_site_disorder_group
C1 C 0.3426(3) 0.1637(3) 0.1233(3) 0.0405(13) Uani 1 1 d . . . . .
C2 C 0.3653(4) 0.0928(4) 0.1019(3) 0.0443(15) Uani 1 1 d . . . . .
H1 H 0.3414 0.0468 0.1091 0.053 Uiso 1 1 calc R U . . .
C3 C 0.4285(4) 0.1038(4) 0.0687(3) 0.0479(16) Uani 1 1 d . . . . .
H2 H 0.4556 0.0667 0.0482 0.057 Uiso 1 1 calc R U . . .
C4 C 0.4460(4) 0.1807(3) 0.0707(3) 0.0435(15) Uani 1 1 d . . . . .
C5 C 0.5061(4) 0.2218(4) 0.0497(3) 0.0463(16) Uani 1 1 d . . . . .
C6 C 0.5185(4) 0.2966(4) 0.0649(3) 0.0473(16) Uani 1 1 d . . . . .
C7 C 0.5803(4) 0.3419(4) 0.0473(3) 0.0548(18) Uani 1 1 d . . . . .
H3 H 0.6192 0.3277 0.0212 0.066 Uiso 1 1 calc R U . . .
C8 C 0.5729(4) 0.4072(4) 0.0742(3) 0.0570(18) Uani 1 1 d . . . . .
H4 H 0.6064 0.4475 0.0705 0.068 Uiso 1 1 calc R U . . .
C9 C 0.5077(4) 0.4076(4) 0.1093(3) 0.0499(16) Uani 1 1 d . . . . .
C10 C 0.4804(4) 0.4635(4) 0.1452(3) 0.0504(16) Uani 1 1 d . . . . .
C11 C 0.4168(4) 0.4579(4) 0.1820(3) 0.0519(17) Uani 1 1 d . . . . .
C12 C 0.3880(5) 0.5125(4) 0.2223(3) 0.0589(19) Uani 1 1 d . . . . .
H5 H 0.4081 0.5604 0.2291 0.071 Uiso 1 1 calc R U . . .
C13 C 0.3281(5) 0.4843(4) 0.2486(3) 0.061(2) Uani 1 1 d . . . . .
H6 H 0.2985 0.5087 0.2776 0.073 Uiso 1 1 calc R U . . .
C14 C 0.3157(4) 0.4112(4) 0.2259(3) 0.0503(17) Uani 1 1 d . . . . .
C15 C 0.2592(4) 0.3618(4) 0.2414(3) 0.0496(16) Uani 1 1 d . . . . .
C16 C 0.2525(4) 0.2904(4) 0.2171(3) 0.0448(15) Uani 1 1 d . . . . .
C17 C 0.2107(4) 0.2272(4) 0.2355(3) 0.0470(16) Uani 1 1 d . . . . .
H7 H 0.1730 0.2263 0.2651 0.056 Uiso 1 1 calc R U . . .
C18 C 0.2350(4) 0.1680(4) 0.2025(3) 0.0478(16) Uani 1 1 d . . . . .
H8 H 0.2181 0.1184 0.2060 0.057 Uiso 1 1 calc R U . . .
C19 C 0.2891(4) 0.1935(4) 0.1624(3) 0.0438(15) Uani 1 1 d . . . . .
N1 N 0.3919(3) 0.2146(3) 0.1024(2) 0.0420(12) Uani 1 1 d . . . . .
N2 N 0.4748(3) 0.3390(3) 0.1016(2) 0.0476(13) Uani 1 1 d . . . . .
N3 N 0.3711(3) 0.3971(3) 0.1845(2) 0.0460(13) Uani 1 1 d . . . . .
N4 N 0.2975(3) 0.2678(3) 0.1721(2) 0.0448(13) Uani 1 1 d . . . . .
Ga1 Ga 0.37425(5) 0.31725(4) 0.12637(3) 0.0431(2) Uani 1 1 d . . . . .
N5 N 0.3169(3) 0.3746(3) 0.0626(2) 0.0468(14) Uani 1 1 d . . . . .
C20 C 0.3512(4) 0.4077(4) 0.0177(3) 0.0486(16) Uani 1 1 d . . . . .
H9 H 0.4014 0.3956 0.0098 0.058 Uiso 1 1 calc R U . . .
C21 C 0.3158(5) 0.4599(4) -0.0182(3) 0.059(2) Uani 1 1 d . . . . .
H10 H 0.3415 0.4841 -0.0496 0.070 Uiso 1 1 calc R U . . .
C22 C 0.2421(6) 0.4754(5) -0.0069(4) 0.072(2) Uani 1 1 d . . . . .
H11 H 0.2162 0.5106 -0.0306 0.086 Uiso 1 1 calc R U . . .
C23 C 0.2066(5) 0.4391(5) 0.0393(4) 0.068(2) Uani 1 1 d . . . . .
H12 H 0.1557 0.4482 0.0473 0.081 Uiso 1 1 calc R U . . .
C24 C 0.2453(4) 0.3907(5) 0.0725(3) 0.0579(19) Uani 1 1 d . . . . .
H13 H 0.2208 0.3667 0.1046 0.069 Uiso 1 1 calc R U . . .
C25 C 0.5631(4) 0.1837(4) 0.0125(3) 0.0462(16) Uani 1 1 d . . . . .
C26 C 0.5686(4) 0.1969(4) -0.0489(3) 0.0562(19) Uani 1 1 d . . . . .
C27 C 0.6206(5) 0.1634(5) -0.0836(4) 0.060(2) Uani 1 1 d . . . . .
C28 C 0.6715(4) 0.1152(4) -0.0584(3) 0.0545(18) Uani 1 1 d . . . . .
C29 C 0.6674(4) 0.1000(4) 0.0018(3) 0.0508(16) Uani 1 1 d . . . . .
C30 C 0.6140(4) 0.1347(4) 0.0358(3) 0.0480(16) Uani 1 1 d . . . . .
F1 F 0.5213(3) 0.2434(3) -0.07464(19) 0.0798(15) Uani 1 1 d . . . . .
F2 F 0.6252(3) 0.1794(3) -0.1421(2) 0.0886(18) Uani 1 1 d . . . . .
F3 F 0.7226(3) 0.0832(3) -0.0926(2) 0.0704(12) Uani 1 1 d . . . . .
F4 F 0.7160(3) 0.0542(2) 0.0264(2) 0.0684(12) Uani 1 1 d . . . . .
F5 F 0.6123(3) 0.1190(2) 0.09450(17) 0.0672(12) Uani 1 1 d . . . . .
C31 C 0.2033(5) 0.3837(4) 0.2868(3) 0.058(2) Uani 1 1 d . . . . .
C32 C 0.1286(5) 0.3841(5) 0.2741(4) 0.067(2) Uani 1 1 d . . . . .
C33 C 0.0748(6) 0.4027(5) 0.3166(5) 0.082(3) Uani 1 1 d . . . . .
C34 C 0.0974(7) 0.4219(5) 0.3730(5) 0.084(3) Uani 1 1 d . . . . .
C35 C 0.1715(7) 0.4234(4) 0.3871(3) 0.077(3) Uani 1 1 d . . . . .
C36 C 0.2218(5) 0.4032(4) 0.3449(3) 0.060(2) Uani 1 1 d . . . . .
F6 F 0.1055(3) 0.3683(3) 0.2193(2) 0.0795(14) Uani 1 1 d . . . . .
F7 F 0.0031(4) 0.4020(4) 0.3020(3) 0.116(2) Uani 1 1 d . . . . .
F8 F 0.0467(5) 0.4381(4) 0.4147(3) 0.121(3) Uani 1 1 d . . . . .
F9 F 0.1915(4) 0.4413(3) 0.4427(2) 0.098(2) Uani 1 1 d . . . . .
F10 F 0.2926(3) 0.4019(3) 0.36211(18) 0.0746(13) Uani 1 1 d . . . . .
C50 C 0.0242(19) 0.509(2) 0.1241(16) 0.155(11) Uani 0.5 1 d D U P A -1
H30 H 0.0644 0.5361 0.1432 0.233 Uiso 0.5 1 calc R U P A -1
H31 H 0.0448 0.4749 0.0940 0.233 Uiso 0.5 1 calc R U P A -1
H32 H -0.0100 0.5433 0.1049 0.233 Uiso 0.5 1 calc R U P A -1
C52 C -0.0779(19) 0.4227(19) 0.1401(17) 0.190(9) Uani 0.5 1 d D U P A -1
H17 H -0.0820 0.4385 0.0979 0.228 Uiso 0.5 1 calc R U P A -1
H18 H -0.0669 0.3690 0.1408 0.228 Uiso 0.5 1 calc R U P A -1
C51 C -0.017(2) 0.465(2) 0.1701(18) 0.196(10) Uani 0.5 1 d D U P A -1
H19 H -0.0373 0.4981 0.2008 0.236 Uiso 0.5 1 calc R U P A -1
H20 H 0.0176 0.4295 0.1899 0.236 Uiso 0.5 1 calc R U P A -1
C53 C -0.1434(16) 0.4362(17) 0.1691(19) 0.183(8) Uani 0.5 1 d D U P A -1
H21 H -0.1827 0.4428 0.1388 0.219 Uiso 0.5 1 calc R U P A -1
H22 H -0.1386 0.4837 0.1910 0.219 Uiso 0.5 1 calc R U P A -1
C56 C -0.2749(17) 0.3026(15) 0.2279(16) 0.156(10) Uani 0.5 1 d D U P A -1
H33 H -0.3181 0.2772 0.2110 0.235 Uiso 0.5 1 calc R U P A -1
H34 H -0.2424 0.2662 0.2470 0.235 Uiso 0.5 1 calc R U P A -1
H35 H -0.2915 0.3388 0.2576 0.235 Uiso 0.5 1 calc R U P A -1
C54 C -0.1681(16) 0.3784(18) 0.2121(14) 0.165(8) Uani 0.5 1 d D U P A -1
H26 H -0.1848 0.4006 0.2501 0.198 Uiso 0.5 1 calc R U P A -1
H27 H -0.1282 0.3422 0.2203 0.198 Uiso 0.5 1 calc R U P A -1
C55 C -0.2328(15) 0.3423(15) 0.1783(14) 0.139(7) Uani 0.5 1 d D U P A -1
H28 H -0.2641 0.3800 0.1587 0.167 Uiso 0.5 1 calc R U P A -1
H29 H -0.2146 0.3068 0.1480 0.167 Uiso 0.5 1 calc R U P A -1

loop_
_atom_site_aniso_label
_atom_site_aniso_U_11
_atom_site_aniso_U_22
_atom_site_aniso_U_33
_atom_site_aniso_U_23
_atom_site_aniso_U_13
_atom_site_aniso_U_12
C1 0.046(3) 0.051(3) 0.025(3) 0.006(3) -0.005(3) -0.010(3)
C2 0.058(4) 0.040(3) 0.035(3) 0.003(3) -0.006(3) -0.009(3)
C3 0.065(4) 0.047(4) 0.032(3) 0.001(3) -0.003(3) -0.004(3)
C4 0.059(4) 0.042(4) 0.030(3) 0.007(3) -0.007(3) -0.007(3)
C5 0.052(4) 0.052(4) 0.034(3) 0.002(3) 0.001(3) 0.001(3)
C6 0.055(4) 0.050(4) 0.037(3) 0.003(3) 0.002(3) -0.009(3)
C7 0.054(4) 0.058(5) 0.052(4) 0.005(3) 0.013(3) -0.011(4)
C8 0.063(5) 0.048(4) 0.060(4) 0.004(4) 0.006(4) -0.014(3)
C9 0.060(4) 0.046(4) 0.044(4) 0.004(3) -0.002(3) -0.012(3)
C10 0.061(4) 0.047(4) 0.043(4) 0.006(3) -0.001(3) -0.008(3)
C11 0.068(5) 0.045(4) 0.043(4) 0.003(3) -0.004(3) -0.010(4)
C12 0.082(6) 0.047(4) 0.048(4) -0.006(3) 0.006(4) -0.008(4)
C13 0.083(6) 0.055(4) 0.045(4) -0.004(3) 0.010(4) -0.007(4)
C14 0.068(5) 0.051(4) 0.032(3) 0.000(3) 0.002(3) -0.003(3)
C15 0.064(4) 0.053(4) 0.031(3) 0.008(3) 0.001(3) -0.005(3)
C16 0.053(4) 0.054(4) 0.027(3) 0.001(3) -0.001(3) -0.003(3)
C17 0.049(4) 0.061(4) 0.030(3) 0.009(3) -0.004(3) -0.005(3)
C18 0.058(4) 0.056(4) 0.030(3) 0.009(3) -0.003(3) -0.013(3)
C19 0.052(4) 0.049(4) 0.030(3) 0.002(3) -0.012(3) -0.007(3)
N1 0.053(3) 0.044(3) 0.029(2) 0.002(2) -0.003(2) -0.002(2)
N2 0.057(3) 0.046(3) 0.041(3) 0.002(2) -0.002(3) -0.008(3)
N3 0.057(3) 0.050(3) 0.032(3) -0.003(2) 0.002(2) -0.006(3)
N4 0.055(3) 0.050(3) 0.029(2) 0.001(2) -0.001(2) -0.007(3)
Ga1 0.0553(5) 0.0446(5) 0.0295(3) 0.0024(3) 0.0000(3) -0.0070(4)
N5 0.063(4) 0.047(3) 0.031(3) -0.004(2) -0.004(2) 0.002(3)
C20 0.071(5) 0.043(4) 0.032(3) -0.001(3) -0.007(3) -0.008(3)
C21 0.092(6) 0.050(4) 0.035(3) -0.005(3) -0.013(4) -0.008(4)
C22 0.104(7) 0.062(5) 0.050(5) -0.006(4) -0.024(5) 0.013(5)
C23 0.074(5) 0.081(6) 0.048(4) -0.012(4) -0.012(4) 0.019(4)
C24 0.059(5) 0.074(5) 0.040(4) -0.010(4) -0.004(3) 0.006(4)
C25 0.057(4) 0.045(4) 0.036(3) 0.005(3) 0.002(3) -0.006(3)
C26 0.059(4) 0.065(5) 0.045(4) 0.018(3) 0.002(3) 0.012(4)
C27 0.067(5) 0.073(5) 0.040(4) 0.012(4) 0.006(3) 0.002(4)
C28 0.063(5) 0.050(4) 0.051(4) 0.001(3) 0.008(3) 0.003(4)
C29 0.056(4) 0.045(4) 0.051(4) 0.004(3) -0.007(3) 0.002(3)
C30 0.065(4) 0.045(4) 0.034(3) 0.007(3) -0.006(3) -0.008(3)
F1 0.078(3) 0.116(4) 0.045(2) 0.029(2) 0.011(2) 0.034(3)
F2 0.095(4) 0.126(5) 0.044(3) 0.024(3) 0.017(2) 0.035(3)
F3 0.079(3) 0.071(3) 0.061(3) -0.003(2) 0.018(2) 0.009(2)
F4 0.084(3) 0.064(3) 0.057(2) 0.003(2) -0.007(2) 0.018(2)
F5 0.095(3) 0.069(3) 0.037(2) 0.0069(19) -0.004(2) 0.014(2)
C31 0.087(6) 0.050(4) 0.037(4) 0.004(3) 0.011(4) 0.001(4)
C32 0.077(6) 0.068(5) 0.054(5) 0.001(4) 0.011(4) -0.007(4)
C33 0.089(7) 0.073(6) 0.083(7) 0.012(5) 0.026(6) 0.016(5)
C34 0.128(9) 0.061(5) 0.064(6) 0.006(4) 0.045(7) 0.015(5)
C35 0.146(10) 0.044(4) 0.041(5) 0.002(3) 0.032(5) 0.005(5)
C36 0.092(6) 0.046(4) 0.041(4) -0.003(3) 0.000(4) -0.001(4)
F6 0.069(3) 0.100(4) 0.069(3) -0.005(3) 0.004(2) 0.006(3)
F7 0.087(5) 0.129(5) 0.134(6) 0.011(4) 0.046(4) 0.023(4)
F8 0.168(6) 0.095(4) 0.101(4) 0.006(3) 0.079(4) 0.035(4)
F9 0.198(7) 0.054(3) 0.041(2) -0.010(2) 0.022(3) 0.010(3)
F10 0.116(4) 0.066(3) 0.042(2) -0.0073(19) -0.005(2) -0.005(3)
C50 0.18(2) 0.146(17) 0.137(17) 0.017(17) 0.025(16) 0.031(19)
C52 0.194(12) 0.187(12) 0.189(12) 0.009(10) 0.007(10) 0.015(10)
C51 0.206(14) 0.191(14) 0.192(14) 0.004(11) 0.007(11) 0.013(11)
C53 0.184(12) 0.180(11) 0.184(12) 0.008(10) 0.007(10) 0.020(10)
C56 0.174(18) 0.128(16) 0.167(19) 0.020(14) 0.025(15) 0.105(14)
C54 0.167(11) 0.154(11) 0.173(11) 0.002(9) 0.003(9) 0.041(9)
C55 0.134(11) 0.126(11) 0.156(12) 0.011(10) 0.003(10) 0.057(9)

loop_
_atom_type_symbol
_atom_type_description
_atom_type_scat_dispersion_real
_atom_type_scat_dispersion_imag
_atom_type_scat_source
C C 0.0181 0.0091 'International Tables Vol C Tables 4.2.6.8 and 6.1.1.4'
H H 0.0000 0.0000 'International Tables Vol C Tables 4.2.6.8 and 6.1.1.4'
N N 0.0311 0.0180 'International Tables Vol C Tables 4.2.6.8 and 6.1.1.4'
F F 0.0727 0.0534 'International Tables Vol C Tables 4.2.6.8 and 6.1.1.4'
Ga Ga -1.2846 0.7763 'International Tables Vol C Tables 4.2.6.8 and 6.1.1.4'

loop_
_geom_angle_atom_site_label_1
_geom_angle_atom_site_label_2
_geom_angle_atom_site_label_3
_geom_angle
_geom_angle_site_symmetry_3
N1 C1 C19 113.8(6) .
N1 C1 C2 107.5(6) .
C19 C1 C2 138.4(6) .
C3 C2 C1 106.9(6) .
C3 C2 H1 126.6 .
C1 C2 H1 126.6 .
C2 C3 C4 107.9(6) .
C2 C3 H2 126.0 .
C4 C3 H2 126.0 .
N1 C4 C5 119.9(6) .
N1 C4 C3 107.3(6) .
C5 C4 C3 132.7(7) .
C4 C5 C6 123.3(6) .
C4 C5 C25 118.8(6) .
C6 C5 C25 117.8(6) .
N2 C6 C5 125.9(6) .
N2 C6 C7 107.1(6) .
C5 C6 C7 126.9(7) .
C8 C7 C6 107.5(7) .
C8 C7 H3 126.2 .
C6 C7 H3 126.2 .
C7 C8 C9 109.9(6) .
C7 C8 H4 125.1 .
C9 C8 H4 125.1 .
C10 C9 N2 125.0(6) .
C10 C9 C8 128.6(6) .
N2 C9 C8 106.4(6) .
C9 C10 C11 125.2(7) .
C9 C10 C10 118.4(7) 2_665
C11 C10 C10 116.4(7) 2_665
N3 C11 C10 124.5(7) .
N3 C11 C12 107.8(6) .
C10 C11 C12 127.7(7) .
C13 C12 C11 108.1(7) .
C13 C12 H5 125.9 .
C11 C12 H5 125.9 .
C12 C13 C14 108.7(7) .
C12 C13 H6 125.6 .
C14 C13 H6 125.6 .
N3 C14 C15 125.1(6) .
N3 C14 C13 107.1(6) .
C15 C14 C13 127.8(7) .
C14 C15 C16 123.5(7) .
C14 C15 C31 119.7(7) .
C16 C15 C31 116.8(6) .
N4 C16 C15 120.8(6) .
N4 C16 C17 106.9(6) .
C15 C16 C17 131.8(6) .
C18 C17 C16 107.3(6) .
C18 C17 H7 126.4 .
C16 C17 H7 126.4 .
C17 C18 C19 108.2(6) .
C17 C18 H8 125.9 .
C19 C18 H8 125.9 .
N4 C19 C18 107.3(6) .
N4 C19 C1 113.4(6) .
C18 C19 C1 138.4(7) .
C4 N1 C1 110.3(5) .
C4 N1 Ga1 133.7(5) .
C1 N1 Ga1 116.0(4) .
C6 N2 C9 109.0(6) .
C6 N2 Ga1 126.7(5) .
C9 N2 Ga1 123.2(5) .
C11 N3 C14 108.2(6) .
C11 N3 Ga1 123.2(5) .
C14 N3 Ga1 127.3(5) .
C16 N4 C19 110.2(6) .
C16 N4 Ga1 133.0(5) .
C19 N4 Ga1 116.6(4) .
N2 Ga1 N4 155.9(2) .
N2 Ga1 N3 93.9(2) .
N4 Ga1 N3 88.1(2) .
N2 Ga1 N1 87.7(2) .
N4 Ga1 N1 80.0(2) .
N3 Ga1 N1 153.1(2) .
N2 Ga1 N5 99.9(2) .
N4 Ga1 N5 103.9(2) .
N3 Ga1 N5 94.5(2) .
N1 Ga1 N5 111.7(2) .
C20 N5 C24 118.5(6) .
C20 N5 Ga1 121.6(5) .
C24 N5 Ga1 118.7(5) .
N5 C20 C21 122.0(8) .
N5 C20 H9 119.0 .
C21 C20 H9 119.0 .
C22 C21 C20 118.2(7) .
C22 C21 H10 120.9 .
C20 C21 H10 120.9 .
C21 C22 C23 119.2(8) .
C21 C22 H11 120.4 .
C23 C22 H11 120.4 .
C24 C23 C22 118.8(9) .
C24 C23 H12 120.6 .
C22 C23 H12 120.6 .
C23 C24 N5 123.4(8) .
C23 C24 H13 118.3 .
N5 C24 H13 118.3 .
C30 C25 C26 115.7(6) .
C30 C25 C5 123.0(6) .
C26 C25 C5 121.3(6) .
F1 C26 C27 118.4(6) .
F1 C26 C25 119.3(6) .
C27 C26 C25 122.4(7) .
F2 C27 C26 120.4(7) .
F2 C27 C28 119.4(7) .
C26 C27 C28 120.2(7) .
F3 C28 C29 121.0(7) .
F3 C28 C27 119.8(7) .
C29 C28 C27 119.2(7) .
F4 C29 C30 121.1(6) .
F4 C29 C28 119.7(7) .
C30 C29 C28 119.2(7) .
F5 C30 C25 119.4(6) .
F5 C30 C29 117.3(6) .
C25 C30 C29 123.3(6) .
C32 C31 C36 115.3(7) .
C32 C31 C15 121.5(7) .
C36 C31 C15 123.1(8) .
F6 C32 C31 119.9(7) .
F6 C32 C33 117.5(9) .
C31 C32 C33 122.6(9) .
F7 C33 C34 121.1(10) .
F7 C33 C32 120.2(10) .
C34 C33 C32 118.7(11) .
F8 C34 C33 119.6(12) .
F8 C34 C35 120.0(11) .
C33 C34 C35 120.4(9) .
F9 C35 C36 122.1(11) .
F9 C35 C34 118.8(9) .
C36 C35 C34 119.0(9) .
F10 C36 C35 116.4(8) .
F10 C36 C31 119.7(7) .
C35 C36 C31 123.9(9) .
C51 C50 H30 109.5 .
C51 C50 H31 109.5 .
H30 C50 H31 109.5 .
C51 C50 H32 109.5 .
H30 C50 H32 109.5 .
H31 C50 H32 109.5 .
C53 C52 C51 109(2) .
C53 C52 H17 109.8 .
C51 C52 H17 109.8 .
C53 C52 H18 109.8 .
C51 C52 H18 109.8 .
H17 C52 H18 108.2 .
C50 C51 C52 109(2) .
C50 C51 H19 109.9 .
C52 C51 H19 109.9 .
C50 C51 H20 109.9 .
C52 C51 H20 109.9 .
H19 C51 H20 108.3 .
C52 C53 C54 116(2) .
C52 C53 H21 108.2 .
C54 C53 H21 108.2 .
C52 C53 H22 108.2 .
C54 C53 H22 108.2 .
H21 C53 H22 107.4 .
C55 C56 H33 109.5 .
C55 C56 H34 109.5 .
H33 C56 H34 109.5 .
C55 C56 H35 109.5 .
H33 C56 H35 109.5 .
H34 C56 H35 109.5 .
C53 C54 C55 102(2) .
C53 C54 H26 111.4 .
C55 C54 H26 111.4 .
C53 C54 H27 111.4 .
C55 C54 H27 111.4 .
H26 C54 H27 109.2 .
C56 C55 C54 102.7(19) .
C56 C55 H28 111.2 .
C54 C55 H28 111.2 .
C56 C55 H29 111.2 .
C54 C55 H29 111.2 .
H28 C55 H29 109.1 .

loop_
_geom_bond_atom_site_label_1
_geom_bond_atom_site_label_2
_geom_bond_distance
_geom_bond_site_symmetry_2
C1 N1 1.363(8) .
C1 C19 1.412(10) .
C1 C2 1.428(10) .
C2 C3 1.375(10) .
C2 H1 0.9500 .
C3 C4 1.425(9) .
C3 H2 0.9500 .
C4 N1 1.352(9) .
C4 C5 1.397(10) .
C5 C6 1.413(10) .
C5 C25 1.492(10) .
C6 N2 1.374(9) .
C6 C7 1.437(10) .
C7 C8 1.332(10) .
C7 H3 0.9500 .
C8 C9 1.416(11) .
C8 H4 0.9500 .
C9 C10 1.380(10) .
C9 N2 1.385(9) .
C10 C11 1.418(11) .
C10 C10 1.496(14) 2_665
C11 N3 1.375(9) .
C11 C12 1.436(11) .
C12 C13 1.332(12) .
C12 H5 0.9500 .
C13 C14 1.433(11) .
C13 H6 0.9500 .
C14 N3 1.389(9) .
C14 C15 1.399(10) .
C15 C16 1.405(10) .
C15 C31 1.487(10) .
C16 N4 1.359(9) .
C16 C17 1.429(9) .
C17 C18 1.372(10) .
C17 H7 0.9500 .
C18 C19 1.405(10) .
C18 H8 0.9500 .
C19 N4 1.368(9) .
N1 Ga1 1.957(5) .
N2 Ga1 1.938(6) .
N3 Ga1 1.944(5) .
N4 Ga1 1.940(6) .
Ga1 N5 2.047(5) .
N5 C20 1.324(9) .
N5 C24 1.344(10) .
C20 C21 1.395(10) .
C20 H9 0.9500 .
C21 C22 1.383(13) .
C21 H10 0.9500 .
C22 C23 1.384(13) .
C22 H11 0.9500 .
C23 C24 1.344(12) .
C23 H12 0.9500 .
C24 H13 0.9500 .
C25 C30 1.377(10) .
C25 C26 1.401(9) .
C26 F1 1.330(8) .
C26 C27 1.361(11) .
C27 F2 1.346(10) .
C27 C28 1.387(11) .
C28 F3 1.332(9) .
C28 C29 1.379(10) .
C29 F4 1.327(8) .
C29 C30 1.380(11) .
C30 F5 1.348(7) .
C31 C32 1.379(13) .
C31 C36 1.391(11) .
C32 F6 1.327(10) .
C32 C33 1.403(13) .
C33 F7 1.335(13) .
C33 C34 1.372(16) .
C34 F8 1.341(11) .
C34 C35 1.375(15) .
C35 F9 1.339(10) .
C35 C36 1.361(12) .
C36 F10 1.335(10) .
C50 C51 1.50(3) .
C50 H30 0.9800 .
C50 H31 0.9800 .
C50 H32 0.9800 .
C52 C53 1.37(3) .
C52 C51 1.50(3) .
C52 H17 0.9900 .
C52 H18 0.9900 .
C51 H19 0.9900 .
C51 H20 0.9900 .
C53 C54 1.49(3) .
C53 H21 0.9900 .
C53 H22 0.9900 .
C56 C55 1.53(2) .
C56 H33 0.9800 .
C56 H34 0.9800 .
C56 H35 0.9800 .
C54 C55 1.54(3) .
C54 H26 0.9900 .
C54 H27 0.9900 .
C55 H28 0.9900 .
C55 H29 0.9900 .

loop_
_geom_torsion_atom_site_label_1
_geom_torsion_atom_site_label_2
_geom_torsion_atom_site_label_3
_geom_torsion_atom_site_label_4
_geom_torsion
_geom_torsion_site_symmetry_1
_geom_torsion_site_symmetry_4
N1 C1 C2 C3 0.3(7) . .
C19 C1 C2 C3 -173.1(7) . .
C1 C2 C3 C4 1.4(7) . .
C2 C3 C4 N1 -2.6(7) . .
C2 C3 C4 C5 174.0(7) . .
N1 C4 C5 C6 7.1(10) . .
C3 C4 C5 C6 -169.2(7) . .
N1 C4 C5 C25 -177.2(6) . .
C3 C4 C5 C25 6.5(11) . .
C4 C5 C6 N2 0.1(11) . .
C25 C5 C6 N2 -175.6(6) . .
C4 C5 C6 C7 177.2(7) . .
C25 C5 C6 C7 1.5(10) . .
N2 C6 C7 C8 1.4(8) . .
C5 C6 C7 C8 -176.2(7) . .
C6 C7 C8 C9 -0.3(9) . .
C7 C8 C9 C10 178.5(7) . .
C7 C8 C9 N2 -0.9(8) . .
N2 C9 C10 C11 3.5(11) . .
C8 C9 C10 C11 -175.8(7) . .
N2 C9 C10 C10 -175.5(6) . 2_665
C8 C9 C10 C10 5.2(11) . 2_665
C9 C10 C11 N3 -3.8(12) . .
C10 C10 C11 N3 175.2(6) 2_665 .
C9 C10 C11 C12 176.6(8) . .
C10 C10 C11 C12 -4.3(11) 2_665 .
N3 C11 C12 C13 1.2(9) . .
C10 C11 C12 C13 -179.2(8) . .
C11 C12 C13 C14 -0.6(9) . .
C12 C13 C14 N3 -0.1(9) . .
C12 C13 C14 C15 179.7(7) . .
N3 C14 C15 C16 1.0(11) . .
C13 C14 C15 C16 -178.9(7) . .
N3 C14 C15 C31 179.6(7) . .
C13 C14 C15 C31 -0.2(11) . .
C14 C15 C16 N4 -6.4(10) . .
C31 C15 C16 N4 174.9(6) . .
C14 C15 C16 C17 164.2(7) . .
C31 C15 C16 C17 -14.4(11) . .
N4 C16 C17 C18 2.8(7) . .
C15 C16 C17 C18 -168.8(7) . .
C16 C17 C18 C19 -2.0(7) . .
C17 C18 C19 N4 0.5(7) . .
C17 C18 C19 C1 168.6(7) . .
N1 C1 C19 N4 -0.4(8) . .
C2 C1 C19 N4 172.8(7) . .
N1 C1 C19 C18 -168.0(7) . .
C2 C1 C19 C18 5.2(14) . .
C5 C4 N1 C1 -174.3(6) . .
C3 C4 N1 C1 2.9(7) . .
C5 C4 N1 Ga1 2.1(9) . .
C3 C4 N1 Ga1 179.3(5) . .
C19 C1 N1 C4 173.2(5) . .
C2 C1 N1 C4 -2.0(7) . .
C19 C1 N1 Ga1 -3.9(7) . .
C2 C1 N1 Ga1 -179.2(4) . .
C5 C6 N2 C9 175.6(6) . .
C7 C6 N2 C9 -2.0(8) . .
C5 C6 N2 Ga1 -16.2(10) . .
C7 C6 N2 Ga1 166.2(5) . .
C10 C9 N2 C6 -177.6(7) . .
C8 C9 N2 C6 1.8(8) . .
C10 C9 N2 Ga1 13.7(9) . .
C8 C9 N2 Ga1 -166.9(5) . .
C10 C11 N3 C14 179.1(7) . .
C12 C11 N3 C14 -1.3(8) . .
C10 C11 N3 Ga1 -13.1(10) . .
C12 C11 N3 Ga1 166.5(5) . .
C15 C14 N3 C11 -179.0(7) . .
C13 C14 N3 C11 0.9(8) . .
C15 C14 N3 Ga1 13.8(10) . .
C13 C14 N3 Ga1 -166.3(5) . .
C15 C16 N4 C19 170.2(6) . .
C17 C16 N4 C19 -2.5(7) . .
C15 C16 N4 Ga1 -3.3(10) . .
C17 C16 N4 Ga1 -176.0(5) . .
C18 C19 N4 C16 1.3(7) . .
C1 C19 N4 C16 -170.1(5) . .
C18 C19 N4 Ga1 176.0(4) . .
C1 C19 N4 Ga1 4.6(7) . .
C24 N5 C20 C21 1.7(10) . .
Ga1 N5 C20 C21 -165.5(5) . .
N5 C20 C21 C22 -1.6(10) . .
C20 C21 C22 C23 0.1(11) . .
C21 C22 C23 C24 1.2(12) . .
C22 C23 C24 N5 -1.2(12) . .
C20 N5 C24 C23 -0.2(11) . .
Ga1 N5 C24 C23 167.3(6) . .
C4 C5 C25 C30 -73.2(9) . .
C6 C5 C25 C30 102.7(8) . .
C4 C5 C25 C26 107.7(8) . .
C6 C5 C25 C26 -76.4(9) . .
C30 C25 C26 F1 179.9(7) . .
C5 C25 C26 F1 -0.9(11) . .
C30 C25 C26 C27 0.2(11) . .
C5 C25 C26 C27 179.3(8) . .
F1 C26 C27 F2 2.2(13) . .
C25 C26 C27 F2 -178.1(8) . .
F1 C26 C27 C28 179.2(7) . .
C25 C26 C27 C28 -1.0(13) . .
F2 C27 C28 F3 -2.4(12) . .
C26 C27 C28 F3 -179.5(7) . .
F2 C27 C28 C29 178.8(8) . .
C26 C27 C28 C29 1.8(13) . .
F3 C28 C29 F4 1.6(11) . .
C27 C28 C29 F4 -179.7(7) . .
F3 C28 C29 C30 179.6(7) . .
C27 C28 C29 C30 -1.7(11) . .
C26 C25 C30 F5 -179.9(6) . .
C5 C25 C30 F5 1.0(10) . .
C26 C25 C30 C29 0.0(10) . .
C5 C25 C30 C29 -179.2(7) . .
F4 C29 C30 F5 -1.3(10) . .
C28 C29 C30 F5 -179.3(7) . .
F4 C29 C30 C25 178.8(6) . .
C28 C29 C30 C25 0.8(11) . .
C14 C15 C31 C32 122.7(8) . .
C16 C15 C31 C32 -58.6(10) . .
C14 C15 C31 C36 -59.1(10) . .
C16 C15 C31 C36 119.6(8) . .
C36 C31 C32 F6 178.2(7) . .
C15 C31 C32 F6 -3.5(12) . .
C36 C31 C32 C33 -0.1(12) . .
C15 C31 C32 C33 178.2(8) . .
F6 C32 C33 F7 1.8(13) . .
C31 C32 C33 F7 -179.9(8) . .
F6 C32 C33 C34 -177.6(8) . .
C31 C32 C33 C34 0.7(14) . .
F7 C33 C34 F8 2.1(14) . .
C32 C33 C34 F8 -178.4(8) . .
F7 C33 C34 C35 -179.0(8) . .
C32 C33 C34 C35 0.5(14) . .
F8 C34 C35 F9 -0.1(13) . .
C33 C34 C35 F9 -179.0(8) . .
F8 C34 C35 C36 176.7(7) . .
C33 C34 C35 C36 -2.2(13) . .
F9 C35 C36 F10 0.2(11) . .
C34 C35 C36 F10 -176.5(7) . .
F9 C35 C36 C31 179.6(7) . .
C34 C35 C36 C31 2.9(12) . .
C32 C31 C36 F10 177.7(7) . .
C15 C31 C36 F10 -0.6(11) . .
C32 C31 C36 C35 -1.7(12) . .
C15 C31 C36 C35 180.0(7) . .
C53 C52 C51 C50 -128(3) . .
C51 C52 C53 C54 -99(3) . .
C52 C53 C54 C55 -107(3) . .
C53 C54 C55 C56 -161(2) . .
